data_4333027
loop_
_publ_author_name
'Shavaleev, Nail M.'
'Adams, Harry'
'Best, Jonathan'
'Edge, Ruth'
'Navaratnam, Suppiah'
'Weinstein, Julia A.'

_publ_section_title
;
 Deep-Red Luminescence and Efficient Singlet Oxygen Generation by
 Cyclometalated Platinum(II) Complexes with 8-Hydroxyquinolines and
 Quinoline-8-thiol
;
_journal_issue 23
_journal_name_full 'Inorganic Chemistry'
_journal_page_first 9410
_journal_page_last 9415
_journal_paper_doi 10.1021/ic061283k
_journal_volume 45
_journal_year 2006
_chemical_formula_moiety 'C20 H14 N2 O Pt'
_chemical_formula_sum 'C20 H14 N2 O Pt'
_chemical_formula_weight 493.42
_chemical_name_systematic
;

 ?

;
_space_group_IT_number 14
_symmetry_cell_setting monoclinic
_symmetry_space_group_name_Hall '-P 2yn'
_symmetry_space_group_name_H-M 'P 1 21/n 1'
_atom_sites_solution_hydrogens geom
_atom_sites_solution_primary direct
_atom_sites_solution_secondary difmap
_audit_creation_method SHELXL-97
_cell_angle_alpha 90.00
_cell_angle_beta 90.746(2)
_cell_angle_gamma 90.00
_cell_formula_units_Z 4
_cell_length_a 9.3802(14)
_cell_length_b 7.6678(12)
_cell_length_c 20.661(3)
_cell_measurement_reflns_used 2901
_cell_measurement_temperature 150(2)
_cell_measurement_theta_max 51.263
_cell_measurement_theta_min 4.599
_cell_volume 1485.9(4)
_computing_cell_refinement 'Bruker smart'
_computing_data_collection 'Bruker smart'
_computing_data_reduction 'Bruker saint'
_computing_molecular_graphics 'Bruker SHELXTL'
_computing_publication_material 'Bruker SHELXTL'
_computing_structure_refinement 'SHELXL-97 (Sheldrick, 1997)'
_computing_structure_solution 'SHELXS-97 (Sheldrick, 1990)'
_diffrn_ambient_temperature 150(2)
_diffrn_detector_area_resol_mean 100
_diffrn_measured_fraction_theta_full 1.000
_diffrn_measured_fraction_theta_max 1.000
_diffrn_measurement_device_type 'Bruker smart1000'
_diffrn_measurement_method '\w scans'
_diffrn_radiation_monochromator graphite
_diffrn_radiation_source 'fine-focus sealed tube'
_diffrn_radiation_type MoK\a
_diffrn_radiation_wavelength 0.71073
_diffrn_reflns_av_R_equivalents 0.0476
_diffrn_reflns_av_sigmaI/netI 0.0322
_diffrn_reflns_limit_h_max 11
_diffrn_reflns_limit_h_min -11
_diffrn_reflns_limit_k_max 9
_diffrn_reflns_limit_k_min -9
_diffrn_reflns_limit_l_max 24
_diffrn_reflns_limit_l_min -24
_diffrn_reflns_number 13837
_diffrn_reflns_theta_full 25.00
_diffrn_reflns_theta_max 25.00
_diffrn_reflns_theta_min 1.97
_diffrn_standards_decay_% 0
_diffrn_standards_number 0
_exptl_absorpt_coefficient_mu 9.452
_exptl_absorpt_correction_T_max 0.5185
_exptl_absorpt_correction_T_min 0.1772
_exptl_absorpt_correction_type multi-scan
_exptl_absorpt_process_details sadabs
_exptl_crystal_colour red
_exptl_crystal_density_diffrn 2.206
_exptl_crystal_density_method 'not measured'
_exptl_crystal_description needle
_exptl_crystal_F_000 936
_exptl_crystal_size_max 0.28
_exptl_crystal_size_mid 0.08
_exptl_crystal_size_min 0.08
_refine_diff_density_max 3.001
_refine_diff_density_min -1.142
_refine_diff_density_rms 0.142
_refine_ls_extinction_method none
_refine_ls_goodness_of_fit_ref 1.056
_refine_ls_hydrogen_treatment constr
_refine_ls_matrix_type full
_refine_ls_number_parameters 217
_refine_ls_number_reflns 2619
_refine_ls_number_restraints 0
_refine_ls_restrained_S_all 1.056
_refine_ls_R_factor_all 0.0349
_refine_ls_R_factor_gt 0.0255
_refine_ls_shift/su_max 0.001
_refine_ls_shift/su_mean 0.000
_refine_ls_structure_factor_coef Fsqd
_refine_ls_weighting_details 'calc w=1/[\s^2^(Fo^2^)+(0.0315P)^2^+4.2512P] where P=(Fo^2^+2Fc^2^)/3'
_refine_ls_weighting_scheme calc
_refine_ls_wR_factor_gt 0.0611
_refine_ls_wR_factor_ref 0.0651
_reflns_number_gt 2125
_reflns_number_total 2619
_reflns_threshold_expression >2sigma(I)
_cod_data_source_file ic061283ksup2.cif
_cod_data_source_block J1
_cod_depositor_comments
;
The following automatic conversions were performed:

'_symmetry_cell_setting' value 'Monoclinic' changed to 'monoclinic'
according to /home/saulius/struct/CIF-dictionaries/cif_core.dic
dictionary named 'cif_core.dic' version 2.4.2 from
2011-04-26.

'_exptl_absorpt_correction_type' value 'Multi-scan'
changed to 'multi-scan' according to
/home/saulius/struct/CIF-dictionaries/cif_core.dic dictionary named
'cif_core.dic' version 2.4.2 from 2011-04-26.

'_geom_bond_publ_flag'
value 'Y' changed to 'y' according to
/home/saulius/struct/CIF-dictionaries/cif_core.dic dictionary named
'cif_core.dic' version 2.4.2 from 2011-04-26 (4
times).

'_geom_angle_publ_flag' value 'Y' changed to 'y' according
to /home/saulius/struct/CIF-dictionaries/cif_core.dic dictionary
named 'cif_core.dic' version 2.4.2 from 2011-04-26 (6 times).

Automatic conversion script
Id: cif_fix_values 1891 2012-01-12 08:04:46Z andrius 
;
_cod_original_sg_symbol_H-M P2(1)/n
_cod_database_code 4333027

loop_
_symmetry_equiv_pos_as_xyz
'x, y, z'
'-x+1/2, y+1/2, -z+1/2'
'-x, -y, -z'
'x-1/2, -y-1/2, z-1/2'

loop_
_atom_site_label
_atom_site_type_symbol
_atom_site_fract_x
_atom_site_fract_y
_atom_site_fract_z
_atom_site_U_iso_or_equiv
_atom_site_adp_type
_atom_site_occupancy
_atom_site_symmetry_multiplicity
_atom_site_calc_flag
_atom_site_refinement_flags
Pt1 Pt -0.03177(2) 0.62503(3) 0.101741(10) 0.02016(9) Uani 1 1 d .
N1 N 0.0167(5) 0.5218(6) 0.1881(2) 0.0215(11) Uani 1 1 d .
N2 N -0.0518(5) 0.7301(7) 0.0111(2) 0.0246(12) Uani 1 1 d .
O1 O 0.1802(4) 0.6946(6) 0.0869(2) 0.0290(10) Uani 1 1 d .
C1 C -0.2263(6) 0.5415(8) 0.1269(3) 0.0211(13) Uani 1 1 d .
C2 C -0.3597(6) 0.5501(9) 0.0949(3) 0.0290(14) Uani 1 1 d .
H2A H -0.3661 0.6088 0.0544 0.035 Uiso 1 1 calc R
C3 C -0.4815(6) 0.4763(9) 0.1201(3) 0.0310(15) Uani 1 1 d .
H3A H -0.5687 0.4839 0.0963 0.037 Uiso 1 1 calc R
C4 C -0.4791(6) 0.3917(8) 0.1792(3) 0.0279(14) Uani 1 1 d .
H4A H -0.5636 0.3419 0.1960 0.033 Uiso 1 1 calc R
C5 C -0.3523(7) 0.3805(9) 0.2133(3) 0.0302(14) Uani 1 1 d .
H5A H -0.3488 0.3237 0.2542 0.036 Uiso 1 1 calc R
C6 C -0.2286(6) 0.4535(8) 0.1874(3) 0.0232(13) Uani 1 1 d .
C7 C -0.0896(6) 0.4436(8) 0.2210(3) 0.0213(13) Uani 1 1 d .
C8 C 0.1508(6) 0.5219(8) 0.2123(3) 0.0255(14) Uani 1 1 d .
H8A H 0.2242 0.5761 0.1883 0.031 Uiso 1 1 calc R
C9 C 0.1842(7) 0.4461(9) 0.2706(3) 0.0305(15) Uani 1 1 d .
H9A H 0.2793 0.4483 0.2869 0.037 Uiso 1 1 calc R
C10 C 0.0766(7) 0.3660(8) 0.3054(3) 0.0285(14) Uani 1 1 d .
H10A H 0.0973 0.3139 0.3462 0.034 Uiso 1 1 calc R
C11 C -0.0595(6) 0.3626(8) 0.2804(3) 0.0252(13) Uani 1 1 d .
H11A H -0.1331 0.3054 0.3033 0.030 Uiso 1 1 calc R
C12 C 0.1993(6) 0.7645(8) 0.0299(3) 0.0261(14) Uani 1 1 d .
C13 C 0.3298(7) 0.8196(8) 0.0065(3) 0.0273(14) Uani 1 1 d .
H13A H 0.4130 0.8043 0.0327 0.033 Uiso 1 1 calc R
C14 C 0.3424(7) 0.8969(9) -0.0544(3) 0.0335(16) Uani 1 1 d .
H14A H 0.4334 0.9349 -0.0682 0.040 Uiso 1 1 calc R
C15 C 0.2277(7) 0.9190(9) -0.0943(3) 0.0314(16) Uani 1 1 d .
H15A H 0.2386 0.9717 -0.1356 0.038 Uiso 1 1 calc R
C16 C 0.0914(6) 0.8626(8) -0.0738(3) 0.0251(13) Uani 1 1 d .
C17 C -0.0330(7) 0.8786(9) -0.1126(3) 0.0310(14) Uani 1 1 d .
H17A H -0.0287 0.9293 -0.1544 0.037 Uiso 1 1 calc R
C18 C -0.1595(7) 0.8200(9) -0.0888(3) 0.0332(16) Uani 1 1 d .
H18A H -0.2441 0.8295 -0.1144 0.040 Uiso 1 1 calc R
C19 C -0.1648(6) 0.7455(9) -0.0266(3) 0.0309(15) Uani 1 1 d .
H19A H -0.2539 0.7046 -0.0112 0.037 Uiso 1 1 calc R
C20 C 0.0778(6) 0.7876(8) -0.0122(3) 0.0220(13) Uani 1 1 d .

loop_
_atom_site_aniso_label
_atom_site_aniso_U_11
_atom_site_aniso_U_22
_atom_site_aniso_U_33
_atom_site_aniso_U_23
_atom_site_aniso_U_13
_atom_site_aniso_U_12
Pt1 0.01995(13) 0.02158(14) 0.01899(14) 0.00018(10) 0.00195(8) -0.00085(10)
N1 0.024(3) 0.020(3) 0.020(3) 0.000(2) 0.003(2) 0.003(2)
N2 0.027(3) 0.022(3) 0.025(3) 0.001(2) 0.002(2) -0.002(2)
O1 0.022(2) 0.038(3) 0.027(2) 0.005(2) 0.0012(18) -0.0050(19)
C1 0.017(3) 0.027(3) 0.019(3) -0.004(3) 0.003(2) -0.001(3)
C2 0.027(3) 0.034(4) 0.026(3) 0.003(3) 0.001(3) -0.002(3)
C3 0.019(3) 0.038(4) 0.035(4) -0.008(3) -0.002(3) -0.003(3)
C4 0.022(3) 0.028(4) 0.034(4) -0.004(3) 0.004(3) -0.001(3)
C5 0.030(3) 0.030(4) 0.031(4) 0.001(3) 0.004(3) 0.004(3)
C6 0.021(3) 0.020(3) 0.029(3) -0.003(3) 0.007(3) 0.002(3)
C7 0.022(3) 0.019(3) 0.023(3) 0.000(3) 0.005(2) 0.003(2)
C8 0.024(3) 0.030(4) 0.022(3) -0.001(3) 0.000(2) -0.005(3)
C9 0.025(3) 0.041(4) 0.025(3) -0.005(3) -0.005(3) 0.001(3)
C10 0.036(3) 0.028(3) 0.021(3) 0.000(3) -0.002(3) 0.001(3)
C11 0.024(3) 0.018(3) 0.034(4) 0.004(3) 0.014(3) 0.003(3)
C12 0.027(3) 0.024(3) 0.027(3) -0.008(3) 0.003(3) -0.003(3)
C13 0.024(3) 0.030(4) 0.029(4) -0.001(3) 0.001(3) -0.006(3)
C14 0.036(4) 0.033(4) 0.031(4) -0.001(3) 0.008(3) -0.003(3)
C15 0.033(4) 0.032(4) 0.029(4) 0.001(3) 0.009(3) -0.001(3)
C16 0.030(3) 0.017(3) 0.028(3) -0.004(3) 0.002(3) 0.003(3)
C17 0.039(4) 0.027(4) 0.026(3) -0.003(3) -0.001(3) 0.002(3)
C18 0.027(3) 0.045(4) 0.027(4) 0.005(3) -0.007(3) 0.004(3)
C19 0.021(3) 0.040(4) 0.031(4) -0.004(3) -0.006(3) -0.004(3)
C20 0.025(3) 0.019(3) 0.023(3) 0.001(3) 0.004(2) 0.001(2)

loop_
_atom_type_symbol
_atom_type_description
_atom_type_scat_dispersion_real
_atom_type_scat_dispersion_imag
_atom_type_scat_source
C C 0.0033 0.0016 'International Tables Vol C Tables 4.2.6.8 and 6.1.1.4'
H H 0.0000 0.0000 'International Tables Vol C Tables 4.2.6.8 and 6.1.1.4'
N N 0.0061 0.0033 'International Tables Vol C Tables 4.2.6.8 and 6.1.1.4'
O O 0.0106 0.0060 'International Tables Vol C Tables 4.2.6.8 and 6.1.1.4'
Pt Pt -1.7033 8.3905 'International Tables Vol C Tables 4.2.6.8 and 6.1.1.4'

loop_
_geom_angle_atom_site_label_1
_geom_angle_atom_site_label_2
_geom_angle_atom_site_label_3
_geom_angle
_geom_angle_publ_flag
N1 Pt1 C1 80.8(2) y
N1 Pt1 N2 172.08(19) y
C1 Pt1 N2 106.8(2) y
N1 Pt1 O1 91.52(18) y
C1 Pt1 O1 172.3(2) y
N2 Pt1 O1 80.82(18) y
C8 N1 C7 120.2(5) ?
C8 N1 Pt1 122.2(4) ?
C7 N1 Pt1 117.6(4) ?
C19 N2 C20 118.1(5) ?
C19 N2 Pt1 129.9(4) ?
C20 N2 Pt1 111.9(4) ?
C12 O1 Pt1 112.3(4) ?
C2 C1 C6 114.3(5) ?
C2 C1 Pt1 131.9(5) ?
C6 C1 Pt1 113.8(4) ?
C3 C2 C1 122.5(6) ?
C3 C2 H2A 118.8 ?
C1 C2 H2A 118.8 ?
C4 C3 C2 121.3(6) ?
C4 C3 H3A 119.3 ?
C2 C3 H3A 119.3 ?
C5 C4 C3 119.1(6) ?
C5 C4 H4A 120.5 ?
C3 C4 H4A 120.5 ?
C4 C5 C6 119.5(6) ?
C4 C5 H5A 120.2 ?
C6 C5 H5A 120.2 ?
C5 C6 C1 123.3(6) ?
C5 C6 C7 122.2(6) ?
C1 C6 C7 114.6(5) ?
N1 C7 C11 119.6(5) ?
N1 C7 C6 113.2(5) ?
C11 C7 C6 127.1(5) ?
N1 C8 C9 121.9(6) ?
N1 C8 H8A 119.0 ?
C9 C8 H8A 119.0 ?
C8 C9 C10 118.9(6) ?
C8 C9 H9A 120.6 ?
C10 C9 H9A 120.6 ?
C11 C10 C9 119.5(6) ?
C11 C10 H10A 120.3 ?
C9 C10 H10A 120.3 ?
C10 C11 C7 119.8(6) ?
C10 C11 H11A 120.1 ?
C7 C11 H11A 120.1 ?
O1 C12 C13 124.8(6) ?
O1 C12 C20 118.6(5) ?
C13 C12 C20 116.6(6) ?
C12 C13 C14 121.8(6) ?
C12 C13 H13A 119.1 ?
C14 C13 H13A 119.1 ?
C15 C14 C13 121.7(6) ?
C15 C14 H14A 119.2 ?
C13 C14 H14A 119.2 ?
C14 C15 C16 119.3(6) ?
C14 C15 H15A 120.3 ?
C16 C15 H15A 120.3 ?
C20 C16 C17 117.7(6) ?
C20 C16 C15 119.2(6) ?
C17 C16 C15 123.1(6) ?
C18 C17 C16 118.9(6) ?
C18 C17 H17A 120.5 ?
C16 C17 H17A 120.5 ?
C17 C18 C19 120.1(6) ?
C17 C18 H18A 119.9 ?
C19 C18 H18A 119.9 ?
N2 C19 C18 122.7(6) ?
N2 C19 H19A 118.7 ?
C18 C19 H19A 118.7 ?
N2 C20 C16 122.5(5) ?
N2 C20 C12 116.3(5) ?
C16 C20 C12 121.3(5) ?

loop_
_geom_bond_atom_site_label_1
_geom_bond_atom_site_label_2
_geom_bond_distance
_geom_bond_publ_flag
Pt1 N1 1.998(5) y
Pt1 C1 2.009(5) y
Pt1 N2 2.045(5) y
Pt1 O1 2.085(4) y
N1 C8 1.348(7) ?
N1 C7 1.354(7) ?
N2 C19 1.313(8) ?
N2 C20 1.385(7) ?
O1 C12 1.307(7) ?
C1 C2 1.409(8) ?
C1 C6 1.421(8) ?
C2 C3 1.383(9) ?
C2 H2A 0.9500 ?
C3 C4 1.383(9) ?
C3 H3A 0.9500 ?
C4 C5 1.377(9) ?
C4 H4A 0.9500 ?
C5 C6 1.401(9) ?
C5 H5A 0.9500 ?
C6 C7 1.471(8) ?
C7 C11 1.402(9) ?
C8 C9 1.369(9) ?
C8 H8A 0.9500 ?
C9 C10 1.390(9) ?
C9 H9A 0.9500 ?
C10 C11 1.371(9) ?
C10 H10A 0.9500 ?
C11 H11A 0.9500 ?
C12 C13 1.387(8) ?
C12 C20 1.437(8) ?
C13 C14 1.398(9) ?
C13 H13A 0.9500 ?
C14 C15 1.358(9) ?
C14 H14A 0.9500 ?
C15 C16 1.419(9) ?
C15 H15A 0.9500 ?
C16 C20 1.404(8) ?
C16 C17 1.411(10) ?
C17 C18 1.366(9) ?
C17 H17A 0.9500 ?
C18 C19 1.409(9) ?
C18 H18A 0.9500 ?
C19 H19A 0.9500 ?
